data_7707843
loop_
_publ_author_name
'Zhou, Chuan-Cong'
'Liu, Hou-Ting'
'Ding, Li'
'Lu, Jing'
'Wang, Su-Na'
'Li, Yun-Wu'

_publ_section_title
;
 Single-crystal-to-single-crystal transformations among three Mn-MOFs
 containing different water molecules induced by reaction time: crystal
 structures and proton conductivities.
;
_journal_issue 32
_journal_name_full 'Dalton transactions (Cambridge, England : 2003)'
_journal_page_first 11077
_journal_page_last 11090
_journal_paper_doi 10.1039/d1dt01163d
_journal_volume 50
_journal_year 2021
_chemical_formula_sum 'C14 H16 Mn1.5 N O11'
_chemical_formula_weight 456.69
_space_group_crystal_system triclinic
_space_group_IT_number 2
_space_group_name_Hall '-P 1'
_space_group_name_H-M_alt 'P -1'
_atom_sites_solution_hydrogens mixed
_audit_creation_method SHELXL-2018/3
_audit_update_record
;
2021-03-04 deposited with the CCDC.	2021-07-07 downloaded from the CCDC.
;
_cell_angle_alpha 99.620(5)
_cell_angle_beta 91.660(5)
_cell_angle_gamma 106.133(6)
_cell_formula_units_Z 2
_cell_length_a 7.4443(5)
_cell_length_b 9.2427(6)
_cell_length_c 12.6409(7)
_cell_measurement_reflns_used 2831
_cell_measurement_temperature 293(2)
_cell_measurement_theta_max 71.0770
_cell_measurement_theta_min 5.0700
_cell_volume 821.15(9)
_computing_cell_refinement 'CrysAlisPro 1.171.40.53 (Rigaku OD, 2019)'
_computing_data_collection 'CrysAlisPro 1.171.40.53 (Rigaku OD, 2019)'
_computing_data_reduction 'CrysAlisPro 1.171.40.53 (Rigaku OD, 2019)'
_computing_molecular_graphics diamond
_computing_structure_refinement 'SHELXL-2018/3 (Sheldrick, 2018)'
_computing_structure_solution 'SHELXL-2018/3 (Sheldrick, 2018)'
_diffrn_ambient_temperature 293(2)
_diffrn_measured_fraction_theta_full 0.998
_diffrn_measured_fraction_theta_max 0.998
_diffrn_measurement_device_type 'Xcalibur, Eos, Gemini'
_diffrn_radiation_type CuK\a
_diffrn_radiation_wavelength 1.54184
_diffrn_reflns_av_R_equivalents 0.0279
_diffrn_reflns_av_unetI/netI 0.0402
_diffrn_reflns_Laue_measured_fraction_full 0.998
_diffrn_reflns_Laue_measured_fraction_max 0.998
_diffrn_reflns_limit_h_max 8
_diffrn_reflns_limit_h_min -8
_diffrn_reflns_limit_k_max 7
_diffrn_reflns_limit_k_min -11
_diffrn_reflns_limit_l_max 15
_diffrn_reflns_limit_l_min -14
_diffrn_reflns_number 5035
_diffrn_reflns_point_group_measured_fraction_full 0.998
_diffrn_reflns_point_group_measured_fraction_max 0.998
_diffrn_reflns_theta_full 67.223
_diffrn_reflns_theta_max 67.223
_diffrn_reflns_theta_min 3.558
_diffrn_source 'fine-focus sealed X-ray tube'
_exptl_absorpt_coefficient_mu 10.153
_exptl_absorpt_correction_T_max 1.00000
_exptl_absorpt_correction_T_min 0.39134
_exptl_absorpt_correction_type multi-scan
_exptl_absorpt_process_details sadabs
_exptl_crystal_colour colorless
_exptl_crystal_density_diffrn 1.847
_exptl_crystal_description block
_exptl_crystal_F_000 465
_exptl_crystal_size_max 0.120
_exptl_crystal_size_mid 0.110
_exptl_crystal_size_min 0.110
_refine_diff_density_max 0.945
_refine_diff_density_min -1.026
_refine_diff_density_rms 0.108
_refine_ls_extinction_method none
_refine_ls_goodness_of_fit_ref 1.057
_refine_ls_hydrogen_treatment constr
_refine_ls_matrix_type full
_refine_ls_number_parameters 250
_refine_ls_number_reflns 2919
_refine_ls_number_restraints 660
_refine_ls_restrained_S_all 1.018
_refine_ls_R_factor_all 0.0577
_refine_ls_R_factor_gt 0.0501
_refine_ls_shift/su_max 0.000
_refine_ls_shift/su_mean 0.000
_refine_ls_structure_factor_coef Fsqd
_refine_ls_weighting_details 'w=1/[\s^2^(Fo^2^)+(0.0907P)^2^+0.9597P] where P=(Fo^2^+2Fc^2^)/3'
_refine_ls_weighting_scheme calc
_refine_ls_wR_factor_gt 0.1399
_refine_ls_wR_factor_ref 0.1467
_reflns_Friedel_coverage 0.000
_reflns_number_gt 2529
_reflns_number_total 2919
_reflns_threshold_expression 'I > 2\s(I)'
_cod_data_source_file d1dt01163d2.cif
_cod_data_source_block exp_11220
_cod_depositor_comments 'Adding full bibliography for 7707842--7707844.cif.'
_cod_original_formula_sum 'C14 H16 Mn1.50 N O11'
_cod_database_code 7707843
_shelx_shelxl_version_number 2018/3
_shelx_space_group_comment
;
The symmetry employed for this shelxl refinement is uniquely defined
by the following loop, which should always be used as a source of
symmetry information in preference to the above space-group names.
They are only intended as comments.
;
_shelx_estimated_absorpt_t_min 0.375
_shelx_estimated_absorpt_t_max 0.401

loop_
_space_group_symop_operation_xyz
'x, y, z'
'-x, -y, -z'

loop_
_atom_site_label
_atom_site_type_symbol
_atom_site_fract_x
_atom_site_fract_y
_atom_site_fract_z
_atom_site_U_iso_or_equiv
_atom_site_adp_type
_atom_site_occupancy
_atom_site_site_symmetry_order
_atom_site_calc_flag
_atom_site_refinement_flags_posn
_atom_site_refinement_flags_adp
_atom_site_refinement_flags_occupancy
_atom_site_disorder_assembly
_atom_site_disorder_group
Mn1 Mn 0.500000 1.000000 0.500000 0.0217(2) Uani 1 2 d S U P . .
Mn2 Mn 0.15384(9) 0.38928(6) 0.35567(4) 0.0224(2) Uani 1 1 d . U . . .
N1 N 0.2140(5) 0.4786(3) 0.1989(2) 0.0217(7) Uani 1 1 d . U . . .
O1 O 0.1129(7) -0.1064(4) -0.1539(3) 0.0701(14) Uani 1 1 d . U . . .
O2 O -0.0350(5) -0.1407(3) -0.3123(2) 0.0345(7) Uani 1 1 d . U . . .
O3 O 0.1696(5) 0.3508(3) -0.4789(2) 0.0307(7) Uani 1 1 d . U . . .
O4 O 0.1015(4) 0.5468(3) -0.3788(2) 0.0279(6) Uani 1 1 d . U . . .
O5 O 0.4376(4) 0.8500(3) 0.3444(2) 0.0312(7) Uani 1 1 d . U . . .
O6 O 0.3103(5) 0.6311(3) 0.4003(2) 0.0394(8) Uani 1 1 d . U . . .
O7 O 0.4365(6) 0.3543(5) 0.3414(4) 0.0667(12) Uani 1 1 d . U . . .
H7A H 0.427460 0.283449 0.287454 0.100 Uiso 1 1 d R U . . .
H7B H 0.505750 0.341192 0.391457 0.100 Uiso 1 1 d R U . . .
O8 O 0.6980(5) 1.1585(4) 0.4210(3) 0.0473(9) Uani 1 1 d . U . . .
H8A H 0.788416 1.145148 0.384857 0.071 Uiso 1 1 d R U . . .
H8B H 0.738896 1.240133 0.467662 0.071 Uiso 1 1 d R U . . .
O9 O 0.7237(5) 0.9072(4) 0.5352(2) 0.0374(8) Uani 1 1 d . U . . .
H9A H 0.730297 0.820671 0.502817 0.056 Uiso 1 1 d R U . . .
H9B H 0.774799 0.923952 0.598784 0.056 Uiso 1 1 d R U . . .
O10 O 0.3886(16) -0.0026(15) -0.0049(11) 0.238(6) Uani 1 1 d . U . . .
H10D H 0.279661 -0.029379 -0.037365 0.285 Uiso 1 1 d R U . . .
H10E H 0.381410 0.032262 0.061005 0.285 Uiso 1 1 d R U . . .
O11 O 0.4772(17) 0.1146(13) 0.2004(7) 0.192(4) Uani 1 1 d . U . . .
H11A H 0.430111 0.038999 0.230964 0.230 Uiso 1 1 d R U . . .
H11B H 0.594911 0.127479 0.206114 0.230 Uiso 1 1 d R U . . .
C1 C 0.0504(7) -0.0563(5) -0.2268(3) 0.0305(9) Uani 1 1 d . U . . .
C2 C 0.0890(6) 0.1150(4) -0.2174(3) 0.0253(8) Uani 1 1 d . U . . .
C3 C 0.0865(6) 0.1837(4) -0.3065(3) 0.0233(8) Uani 1 1 d . U . . .
H3 H 0.055128 0.123220 -0.374674 0.028 Uiso 1 1 calc R U . . .
C4 C 0.1304(6) 0.3421(4) -0.2951(3) 0.0208(8) Uani 1 1 d . U . . .
C5 C 0.1730(6) 0.4317(4) -0.1928(3) 0.0215(8) Uani 1 1 d . U . . .
H5 H 0.199826 0.537528 -0.184999 0.026 Uiso 1 1 calc R U . . .
C6 C 0.1761(6) 0.3655(4) -0.1018(3) 0.0224(8) Uani 1 1 d . U . . .
C7 C 0.1349(6) 0.2072(5) -0.1154(3) 0.0277(9) Uani 1 1 d . U . . .
H7 H 0.137889 0.161628 -0.055389 0.033 Uiso 1 1 calc R U . . .
C8 C 0.1324(6) 0.4190(4) -0.3910(3) 0.0220(8) Uani 1 1 d . U . . .
C9 C 0.2268(6) 0.4617(4) 0.0072(3) 0.0232(8) Uani 1 1 d . U . . .
C10 C 0.3333(7) 0.6148(5) 0.0241(3) 0.0315(9) Uani 1 1 d . U . . .
H10A H 0.375362 0.661131 -0.033980 0.038 Uiso 1 1 calc R U . . .
C11 C 0.3761(6) 0.6973(5) 0.1278(3) 0.0305(9) Uani 1 1 d . U . . .
H16 H 0.444816 0.800154 0.140001 0.037 Uiso 1 1 calc R U . . .
C12 C 0.3157(6) 0.6258(4) 0.2131(3) 0.0217(8) Uani 1 1 d . U . . .
C13 C 0.1691(6) 0.4012(4) 0.0984(3) 0.0240(8) Uani 1 1 d . U . . .
H18 H 0.094394 0.300157 0.088592 0.029 Uiso 1 1 calc R U . . .
C14 C 0.3580(6) 0.7089(4) 0.3284(3) 0.0245(8) Uani 1 1 d . U . . .

loop_
_atom_site_aniso_label
_atom_site_aniso_U_11
_atom_site_aniso_U_22
_atom_site_aniso_U_33
_atom_site_aniso_U_23
_atom_site_aniso_U_13
_atom_site_aniso_U_12
Mn1 0.0317(5) 0.0171(4) 0.0138(4) 0.0000(3) -0.0009(3) 0.0049(3)
Mn2 0.0421(4) 0.0134(3) 0.0106(3) 0.0037(2) 0.0012(3) 0.0051(3)
N1 0.0361(18) 0.0139(15) 0.0122(14) 0.0017(12) 0.0013(13) 0.0032(13)
O1 0.130(4) 0.0241(18) 0.046(2) 0.0164(16) -0.032(2) 0.003(2)
O2 0.059(2) 0.0155(13) 0.0236(14) -0.0025(11) -0.0088(14) 0.0059(13)
O3 0.0604(19) 0.0261(14) 0.0115(12) 0.0046(11) 0.0032(12) 0.0212(14)
O4 0.0476(18) 0.0181(13) 0.0199(13) 0.0044(11) 0.0037(12) 0.0121(12)
O5 0.0495(18) 0.0177(13) 0.0166(13) -0.0023(11) 0.0014(12) -0.0027(12)
O6 0.075(2) 0.0183(14) 0.0144(13) 0.0001(11) 0.0007(14) -0.0023(14)
O7 0.048(2) 0.076(3) 0.090(3) 0.048(3) 0.011(2) 0.022(2)
O8 0.064(2) 0.0226(15) 0.0453(19) 0.0012(14) 0.0262(17) -0.0028(15)
O9 0.056(2) 0.0348(17) 0.0270(15) -0.0001(13) -0.0050(14) 0.0260(15)
O10 0.221(11) 0.219(10) 0.258(11) 0.074(9) -0.088(10) 0.032(10)
O11 0.254(11) 0.203(10) 0.135(7) -0.022(7) 0.012(7) 0.124(9)
C1 0.052(3) 0.019(2) 0.0175(18) 0.0052(15) 0.0013(18) 0.0044(18)
C2 0.039(2) 0.0192(19) 0.0144(17) 0.0018(14) 0.0024(15) 0.0032(16)
C3 0.037(2) 0.0189(18) 0.0102(16) -0.0017(13) -0.0026(15) 0.0052(15)
C4 0.033(2) 0.0185(17) 0.0120(16) 0.0043(13) 0.0025(14) 0.0074(15)
C5 0.035(2) 0.0148(17) 0.0127(17) 0.0013(13) 0.0015(15) 0.0043(15)
C6 0.035(2) 0.0196(18) 0.0093(16) 0.0026(14) 0.0016(14) 0.0033(15)
C7 0.048(2) 0.0209(19) 0.0112(17) 0.0032(14) 0.0014(16) 0.0043(17)
C8 0.033(2) 0.0185(18) 0.0121(16) 0.0008(14) 0.0000(15) 0.0048(15)
C9 0.036(2) 0.0176(17) 0.0138(17) 0.0025(14) -0.0001(15) 0.0052(15)
C10 0.051(2) 0.0231(19) 0.0135(17) 0.0051(15) 0.0031(17) -0.0010(18)
C11 0.045(2) 0.0191(18) 0.0192(18) -0.0001(15) 0.0007(17) -0.0010(17)
C12 0.033(2) 0.0171(17) 0.0131(17) 0.0005(14) 0.0007(15) 0.0061(15)
C13 0.041(2) 0.0153(17) 0.0116(17) 0.0015(14) 0.0023(15) 0.0023(15)
C14 0.037(2) 0.0179(18) 0.0145(17) -0.0003(14) 0.0020(15) 0.0032(16)

loop_
_atom_type_symbol
_atom_type_description
_atom_type_scat_dispersion_real
_atom_type_scat_dispersion_imag
_atom_type_scat_source
C C 0.0181 0.0091 'International Tables Vol C Tables 4.2.6.8 and 6.1.1.4'
H H 0.0000 0.0000 'International Tables Vol C Tables 4.2.6.8 and 6.1.1.4'
Mn Mn -0.5299 2.8052 'International Tables Vol C Tables 4.2.6.8 and 6.1.1.4'
N N 0.0311 0.0180 'International Tables Vol C Tables 4.2.6.8 and 6.1.1.4'
O O 0.0492 0.0322 'International Tables Vol C Tables 4.2.6.8 and 6.1.1.4'

loop_
_geom_angle_atom_site_label_1
_geom_angle_atom_site_label_2
_geom_angle_atom_site_label_3
_geom_angle
_geom_angle_site_symmetry_1
_geom_angle_site_symmetry_3
_geom_angle_publ_flag
O9 Mn1 O9 180.0 2_676 . ?
O9 Mn1 O5 89.93(12) 2_676 . ?
O9 Mn1 O5 90.07(12) . . ?
O9 Mn1 O5 90.07(12) 2_676 2_676 ?
O9 Mn1 O5 89.93(12) . 2_676 ?
O5 Mn1 O5 180.0 . 2_676 ?
O9 Mn1 O8 92.52(14) 2_676 . ?
O9 Mn1 O8 87.48(14) . . ?
O5 Mn1 O8 86.02(12) . . ?
O5 Mn1 O8 93.98(12) 2_676 . ?
O9 Mn1 O8 87.48(14) 2_676 2_676 ?
O9 Mn1 O8 92.52(14) . 2_676 ?
O5 Mn1 O8 93.98(12) . 2_676 ?
O5 Mn1 O8 86.02(12) 2_676 2_676 ?
O8 Mn1 O8 180.0 . 2_676 ?
O4 Mn2 O6 88.58(13) 2_565 . ?
O4 Mn2 O3 91.26(11) 2_565 1_556 ?
O6 Mn2 O3 93.09(11) . 1_556 ?
O4 Mn2 O2 99.28(12) 2_565 2 ?
O6 Mn2 O2 172.03(14) . 2 ?
O3 Mn2 O2 85.44(11) 1_556 2 ?
O4 Mn2 O7 172.62(15) 2_565 . ?
O6 Mn2 O7 84.15(16) . . ?
O3 Mn2 O7 87.89(14) 1_556 . ?
O2 Mn2 O7 87.96(15) 2 . ?
O4 Mn2 N1 96.30(11) 2_565 . ?
O6 Mn2 N1 73.35(11) . . ?
O3 Mn2 N1 164.24(12) 1_556 . ?
O2 Mn2 N1 106.85(11) 2 . ?
O7 Mn2 N1 82.84(14) . . ?
C13 N1 C12 118.0(3) . . ?
C13 N1 Mn2 128.2(2) . . ?
C12 N1 Mn2 113.8(2) . . ?
C1 O2 Mn2 131.6(3) . 2 ?
C8 O3 Mn2 133.0(3) . 1_554 ?
C8 O4 Mn2 131.3(3) . 2_565 ?
C14 O5 Mn1 125.5(2) . . ?
C14 O6 Mn2 119.7(2) . . ?
Mn2 O7 H7A 107.1 . . ?
Mn2 O7 H7B 126.4 . . ?
H7A O7 H7B 108.4 . . ?
Mn1 O8 H8A 129.6 . . ?
Mn1 O8 H8B 105.7 . . ?
H8A O8 H8B 108.2 . . ?
Mn1 O9 H9A 122.8 . . ?
Mn1 O9 H9B 121.0 . . ?
H9A O9 H9B 108.6 . . ?
O10 O10 H10D 153.4 2_655 . ?
O10 O10 H10E 97.0 2_655 . ?
H10D O10 H10E 108.9 . . ?
H11A O11 H11B 105.2 . . ?
O1 C1 O2 123.0(4) . . ?
O1 C1 C2 118.9(4) . . ?
O2 C1 C2 118.0(4) . . ?
C3 C2 C7 119.0(4) . . ?
C3 C2 C1 122.3(3) . . ?
C7 C2 C1 118.7(3) . . ?
C2 C3 C4 120.7(3) . . ?
C2 C3 H3 119.6 . . ?
C4 C3 H3 119.6 . . ?
C3 C4 C5 119.4(3) . . ?
C3 C4 C8 121.5(3) . . ?
C5 C4 C8 119.1(3) . . ?
C4 C5 C6 121.1(3) . . ?
C4 C5 H5 119.5 . . ?
C6 C5 H5 119.5 . . ?
C7 C6 C5 118.4(3) . . ?
C7 C6 C9 120.5(3) . . ?
C5 C6 C9 121.0(3) . . ?
C6 C7 C2 121.4(4) . . ?
C6 C7 H7 119.3 . . ?
C2 C7 H7 119.3 . . ?
O4 C8 O3 124.1(3) . . ?
O4 C8 C4 118.7(3) . . ?
O3 C8 C4 117.1(3) . . ?
C13 C9 C10 116.6(3) . . ?
C13 C9 C6 120.7(3) . . ?
C10 C9 C6 122.6(3) . . ?
C11 C10 C9 119.6(4) . . ?
C11 C10 H10A 120.2 . . ?
C9 C10 H10A 120.2 . . ?
C12 C11 C10 119.3(4) . . ?
C12 C11 H16 120.3 . . ?
C10 C11 H16 120.3 . . ?
N1 C12 C11 122.2(3) . . ?
N1 C12 C14 115.7(3) . . ?
C11 C12 C14 122.1(3) . . ?
N1 C13 C9 124.2(3) . . ?
N1 C13 H18 117.9 . . ?
C9 C13 H18 117.9 . . ?
O6 C14 O5 125.3(3) . . ?
O6 C14 C12 117.2(3) . . ?
O5 C14 C12 117.5(3) . . ?

loop_
_geom_bond_atom_site_label_1
_geom_bond_atom_site_label_2
_geom_bond_distance
_geom_bond_site_symmetry_2
_geom_bond_publ_flag
Mn1 O9 2.142(3) 2_676 ?
Mn1 O9 2.142(3) . ?
Mn1 O5 2.164(3) . ?
Mn1 O5 2.164(3) 2_676 ?
Mn1 O8 2.166(3) . ?
Mn1 O8 2.166(3) 2_676 ?
Mn2 O4 2.156(3) 2_565 ?
Mn2 O6 2.183(3) . ?
Mn2 O3 2.185(3) 1_556 ?
Mn2 O2 2.187(3) 2 ?
Mn2 O7 2.223(4) . ?
Mn2 N1 2.280(3) . ?
N1 C13 1.333(5) . ?
N1 C12 1.339(5) . ?
O1 C1 1.232(6) . ?
O2 C1 1.258(5) . ?
O3 C8 1.260(5) . ?
O4 C8 1.251(5) . ?
O5 C14 1.252(5) . ?
O6 C14 1.251(5) . ?
O7 H7A 0.8501 . ?
O7 H7B 0.8500 . ?
O8 H8A 0.8500 . ?
O8 H8B 0.8500 . ?
O9 H9A 0.8500 . ?
O9 H9B 0.8500 . ?
O10 O10 1.65(2) 2_655 ?
O10 H10D 0.8500 . ?
O10 H10E 0.8500 . ?
O11 H11A 0.8500 . ?
O11 H11B 0.8500 . ?
C1 C2 1.512(5) . ?
C2 C3 1.385(5) . ?
C2 C7 1.396(5) . ?
C3 C4 1.390(5) . ?
C3 H3 0.9300 . ?
C4 C5 1.390(5) . ?
C4 C8 1.503(5) . ?
C5 C6 1.392(5) . ?
C5 H5 0.9300 . ?
C6 C7 1.389(6) . ?
C6 C9 1.485(5) . ?
C7 H7 0.9300 . ?
C9 C13 1.392(5) . ?
C9 C10 1.394(6) . ?
C10 C11 1.381(5) . ?
C10 H10A 0.9300 . ?
C11 C12 1.380(6) . ?
C11 H16 0.9300 . ?
C12 C14 1.510(5) . ?
C13 H18 0.9300 . ?

loop_
_geom_hbond_atom_site_label_D
_geom_hbond_atom_site_label_H
_geom_hbond_atom_site_label_A
_geom_hbond_distance_DH
_geom_hbond_distance_HA
_geom_hbond_distance_DA
_geom_hbond_angle_DHA
_geom_hbond_site_symmetry_A
_geom_hbond_publ_flag
O11 H11B O1 0.85 2.34 3.143(12) 157.5 2_655 yes
O11 H11A O5 0.85 2.45 3.241(12) 155.2 1_545 yes
O10 H10E O11 0.85 1.84 2.628(15) 154.4 . yes
O10 H10D O1 0.85 1.81 2.599(11) 154.1 . yes
O9 H9B O2 0.85 2.06 2.769(4) 140.9 1_666 yes
O9 H9A O3 0.85 1.91 2.709(4) 154.9 2_665 yes
O8 H8B O6 0.85 1.99 2.737(4) 146.6 2_676 yes
O8 H8A O2 0.85 2.08 2.926(5) 171.4 2_665 yes
O7 H7B O8 0.85 2.56 3.245(6) 138.2 1_545 yes
O7 H7A O11 0.85 1.89 2.695(10) 158.7 . yes

loop_
_geom_torsion_atom_site_label_1
_geom_torsion_atom_site_label_2
_geom_torsion_atom_site_label_3
_geom_torsion_atom_site_label_4
_geom_torsion
_geom_torsion_site_symmetry_1
_geom_torsion_site_symmetry_2
_geom_torsion_site_symmetry_3
_geom_torsion_site_symmetry_4
_geom_torsion_publ_flag
Mn2 O2 C1 O1 13.5(8) 2 . . . ?
Mn2 O2 C1 C2 -170.8(3) 2 . . . ?
O1 C1 C2 C3 156.1(5) . . . . ?
O2 C1 C2 C3 -19.7(7) . . . . ?
O1 C1 C2 C7 -21.7(7) . . . . ?
O2 C1 C2 C7 162.5(4) . . . . ?
C7 C2 C3 C4 0.5(7) . . . . ?
C1 C2 C3 C4 -177.2(4) . . . . ?
C2 C3 C4 C5 -1.5(6) . . . . ?
C2 C3 C4 C8 178.7(4) . . . . ?
C3 C4 C5 C6 1.4(6) . . . . ?
C8 C4 C5 C6 -178.9(4) . . . . ?
C4 C5 C6 C7 -0.2(6) . . . . ?
C4 C5 C6 C9 178.3(4) . . . . ?
C5 C6 C7 C2 -0.8(7) . . . . ?
C9 C6 C7 C2 -179.3(4) . . . . ?
C3 C2 C7 C6 0.6(7) . . . . ?
C1 C2 C7 C6 178.4(4) . . . . ?
Mn2 O4 C8 O3 107.9(4) 2_565 . . . ?
Mn2 O4 C8 C4 -73.7(4) 2_565 . . . ?
Mn2 O3 C8 O4 -11.6(7) 1_554 . . . ?
Mn2 O3 C8 C4 169.9(3) 1_554 . . . ?
C3 C4 C8 O4 153.1(4) . . . . ?
C5 C4 C8 O4 -26.7(6) . . . . ?
C3 C4 C8 O3 -28.4(6) . . . . ?
C5 C4 C8 O3 151.8(4) . . . . ?
C7 C6 C9 C13 -24.2(6) . . . . ?
C5 C6 C9 C13 157.3(4) . . . . ?
C7 C6 C9 C10 155.6(4) . . . . ?
C5 C6 C9 C10 -22.8(7) . . . . ?
C13 C9 C10 C11 0.1(7) . . . . ?
C6 C9 C10 C11 -179.7(4) . . . . ?
C9 C10 C11 C12 1.3(7) . . . . ?
C13 N1 C12 C11 -0.8(6) . . . . ?
Mn2 N1 C12 C11 175.9(3) . . . . ?
C13 N1 C12 C14 178.4(4) . . . . ?
Mn2 N1 C12 C14 -4.9(4) . . . . ?
C10 C11 C12 N1 -1.0(7) . . . . ?
C10 C11 C12 C14 179.8(4) . . . . ?
C12 N1 C13 C9 2.5(6) . . . . ?
Mn2 N1 C13 C9 -173.7(3) . . . . ?
C10 C9 C13 N1 -2.1(7) . . . . ?
C6 C9 C13 N1 177.7(4) . . . . ?
Mn2 O6 C14 O5 175.4(3) . . . . ?
Mn2 O6 C14 C12 -4.5(5) . . . . ?
Mn1 O5 C14 O6 -3.8(7) . . . . ?
Mn1 O5 C14 C12 176.1(3) . . . . ?
N1 C12 C14 O6 6.4(6) . . . . ?
C11 C12 C14 O6 -174.4(4) . . . . ?
N1 C12 C14 O5 -173.6(4) . . . . ?
C11 C12 C14 O5 5.7(6) . . . . ?
